data_4128049
loop_
_publ_author_name
'Yen-Pon, Exp\'edite'
'Champagne, Pier Alexandre'
'Plougastel, Lucie'
'Gabillet, Sandra'
'Thu\'ery, Pierre'
'Johnson, Mizuki'
'Muller, Gilles'
'Pieters, Gr\'egory'
'Taran, Fr\'ed\'eric'
'Houk, K. N.'
'Audisio, Davide'

_publ_section_title
;
 Sydnone-Based Approach to Heterohelicenes through
 1,3-Dipolar-Cycloadditions.
;
_journal_issue 4
_journal_name_full 'Journal of the American Chemical Society'
_journal_page_first 1435
_journal_page_last 1440
_journal_paper_doi 10.1021/jacs.8b11465
_journal_volume 141
_journal_year 2019
_chemical_formula_sum 'C27 H16 N2'
_chemical_formula_weight 368.42
_space_group_crystal_system monoclinic
_space_group_IT_number 14
_space_group_name_Hall '-P 2ybc'
_space_group_name_H-M_alt 'P 1 21/c 1'
_symmetry_space_group_name_Hall '-P 2ybc'
_symmetry_space_group_name_H-M 'P 1 21/c 1'
_atom_sites_solution_hydrogens geom
_atom_sites_solution_primary dual
_audit_creation_method SHELXL-2014
_cell_angle_alpha 90
_cell_angle_beta 104.082(4)
_cell_angle_gamma 90
_cell_formula_units_Z 4
_cell_length_a 16.6965(11)
_cell_length_b 5.8107(4)
_cell_length_c 18.3992(13)
_cell_measurement_reflns_used 52144
_cell_measurement_temperature 100(2)
_cell_measurement_theta_max 25.68
_cell_measurement_theta_min 2.86
_cell_volume 1731.4(2)
_computing_cell_refinement 'HKL2000 (Otwinowski & Minor, 1997)'
_computing_data_collection 'COLLECT (Nonius, 1998)'
_computing_data_reduction 'HKL2000 (Otwinowski & Minor, 1997)'
_computing_molecular_graphics 'SHELXTL (Sheldrick, 2008)'
_computing_publication_material 'SHELXTL (Sheldrick, 2008); PLATON (Spek, 2003)'
_computing_structure_refinement 'SHELXL (Sheldrick, 2015)'
_computing_structure_solution 'SHELXT (Sheldrick, 2015)'
_diffrn_ambient_temperature 100(2)
_diffrn_measured_fraction_theta_full 0.997
_diffrn_measured_fraction_theta_max 0.998
_diffrn_measurement_device_type 'Nonius Kappa-CCD area-detector diffractometer'
_diffrn_measurement_method 'two \f and four \w scans with 2\% steps (457 frames)'
_diffrn_radiation_monochromator graphite
_diffrn_radiation_source 'fine-focus sealed tube'
_diffrn_radiation_type MoK\a
_diffrn_radiation_wavelength 0.71073
_diffrn_reflns_av_R_equivalents 0.0404
_diffrn_reflns_av_unetI/netI 0.0514
_diffrn_reflns_Laue_measured_fraction_full 0.997
_diffrn_reflns_Laue_measured_fraction_max 0.998
_diffrn_reflns_limit_h_max 20
_diffrn_reflns_limit_h_min -20
_diffrn_reflns_limit_k_max 7
_diffrn_reflns_limit_k_min -6
_diffrn_reflns_limit_l_max 22
_diffrn_reflns_limit_l_min -22
_diffrn_reflns_number 52144
_diffrn_reflns_point_group_measured_fraction_full 0.997
_diffrn_reflns_point_group_measured_fraction_max 0.998
_diffrn_reflns_theta_full 25.242
_diffrn_reflns_theta_max 25.677
_diffrn_reflns_theta_min 2.862
_diffrn_standards_decay_% 0
_diffrn_standards_interval_time 0
_diffrn_standards_number 0
_exptl_absorpt_coefficient_mu 0.083
_exptl_absorpt_correction_type none
_exptl_crystal_colour 'translucent light brown'
_exptl_crystal_density_diffrn 1.413
_exptl_crystal_description lath
_exptl_crystal_F_000 768
_exptl_crystal_size_max 0.21
_exptl_crystal_size_mid 0.13
_exptl_crystal_size_min 0.06
_refine_diff_density_max 0.189
_refine_diff_density_min -0.189
_refine_diff_density_rms 0.036
_refine_ls_extinction_method none
_refine_ls_goodness_of_fit_ref 1.020
_refine_ls_hydrogen_treatment constr
_refine_ls_matrix_type full
_refine_ls_number_parameters 262
_refine_ls_number_reflns 3275
_refine_ls_number_restraints 0
_refine_ls_restrained_S_all 1.020
_refine_ls_R_factor_all 0.0793
_refine_ls_R_factor_gt 0.0464
_refine_ls_shift/su_max 0.000
_refine_ls_shift/su_mean 0.000
_refine_ls_structure_factor_coef Fsqd
_refine_ls_weighting_details 'w=1/[\s^2^(Fo^2^)+(0.0610P)^2^+0.0138P] where P=(Fo^2^+2Fc^2^)/3'
_refine_ls_weighting_scheme calc
_refine_ls_wR_factor_gt 0.1025
_refine_ls_wR_factor_ref 0.1146
_reflns_Friedel_coverage 0.000
_reflns_number_gt 2260
_reflns_number_total 3275
_reflns_threshold_expression 'I > 2\s(I)'
_cod_data_source_file ja8b11465_si_002.cif
_cod_data_source_block 10b
_cod_database_code 4128049
_shelx_space_group_comment
;
The symmetry employed for this shelxl refinement is uniquely defined
by the following loop, which should always be used as a source of
symmetry information in preference to the above space-group names.
They are only intended as comments.
;
_shelxl_version_number 2014-3

loop_
_space_group_symop_operation_xyz
'x, y, z'
'-x, y+1/2, -z+1/2'
'-x, -y, -z'
'x, -y-1/2, z-1/2'

loop_
_atom_site_label
_atom_site_type_symbol
_atom_site_fract_x
_atom_site_fract_y
_atom_site_fract_z
_atom_site_U_iso_or_equiv
_atom_site_adp_type
_atom_site_occupancy
_atom_site_site_symmetry_order
_atom_site_calc_flag
_atom_site_refinement_flags_posn
_atom_site_refinement_flags_adp
N1 N 0.86054(9) 0.4677(2) 0.74028(8) 0.0344(4) Uani 1 1 d . .
N2 N 0.85417(9) 0.6487(2) 0.69256(8) 0.0338(4) Uani 1 1 d . .
C3 C 0.77454(10) 0.6955(3) 0.65092(9) 0.0333(4) Uani 1 1 d . .
C4 C 0.72500(11) 0.5355(3) 0.67816(9) 0.0330(4) Uani 1 1 d . .
C5 C 0.78121(11) 0.3988(3) 0.73143(9) 0.0326(4) Uani 1 1 d . .
C6 C 0.75357(11) 0.2082(3) 0.77006(10) 0.0340(4) Uani 1 1 d . .
C7 C 0.66814(11) 0.1680(3) 0.75217(9) 0.0356(4) Uani 1 1 d . .
C8 C 0.61238(11) 0.3228(3) 0.70397(10) 0.0381(4) Uani 1 1 d . .
H8 H 0.5547 0.2992 0.6967 0.046 Uiso 1 1 calc R U
C9 C 0.63886(11) 0.5022(3) 0.66829(10) 0.0356(4) Uani 1 1 d . .
H9 H 0.6004 0.6031 0.6374 0.043 Uiso 1 1 calc R U
C10 C 0.80718(11) 0.0614(3) 0.82433(9) 0.0353(4) Uani 1 1 d . .
C11 C 0.77315(12) -0.1363(3) 0.85148(10) 0.0381(4) Uani 1 1 d . .
C12 C 0.68657(12) -0.1774(3) 0.82829(10) 0.0411(5) Uani 1 1 d . .
H12 H 0.6638 -0.3113 0.8451 0.049 Uiso 1 1 calc R U
C13 C 0.63645(12) -0.0271(3) 0.78244(10) 0.0393(5) Uani 1 1 d . .
H13 H 0.5785 -0.0527 0.7702 0.047 Uiso 1 1 calc R U
C14 C 0.89219(12) 0.1064(3) 0.85360(10) 0.0403(5) Uani 1 1 d . .
H14 H 0.9162 0.2386 0.8371 0.048 Uiso 1 1 calc R U
C15 C 0.94046(13) -0.0368(3) 0.90513(11) 0.0473(5) Uani 1 1 d . .
H15 H 0.9972 -0.0014 0.9245 0.057 Uiso 1 1 calc R U
C16 C 0.90709(13) -0.2364(3) 0.92982(11) 0.0480(5) Uani 1 1 d . .
H16 H 0.9413 -0.3374 0.9646 0.058 Uiso 1 1 calc R U
C17 C 0.82534(13) -0.2828(3) 0.90336(10) 0.0447(5) Uani 1 1 d . .
H17 H 0.8028 -0.4171 0.9202 0.054 Uiso 1 1 calc R U
C18 C 0.92189(11) 0.7797(3) 0.69147(10) 0.0368(4) Uani 1 1 d . .
H18 H 0.9749 0.7385 0.7211 0.044 Uiso 1 1 calc R U
C19 C 0.91197(11) 0.9688(3) 0.64744(10) 0.0385(5) Uani 1 1 d . .
H19 H 0.9579 1.0663 0.6484 0.046 Uiso 1 1 calc R U
C20 C 0.83388(11) 1.0240(3) 0.59980(9) 0.0360(4) Uani 1 1 d . .
C21 C 0.76508(11) 0.8785(3) 0.59661(9) 0.0333(4) Uani 1 1 d . .
C22 C 0.69112(11) 0.9182(3) 0.53814(9) 0.0340(4) Uani 1 1 d . .
C23 C 0.68390(12) 1.1247(3) 0.49533(10) 0.0379(4) Uani 1 1 d . .
C24 C 0.75216(12) 1.2778(3) 0.50605(10) 0.0413(5) Uani 1 1 d . .
H24 H 0.7466 1.4191 0.4793 0.050 Uiso 1 1 calc R U
C25 C 0.82523(12) 1.2242(3) 0.55410(10) 0.0383(5) Uani 1 1 d . .
H25 H 0.8715 1.3223 0.5573 0.046 Uiso 1 1 calc R U
C26 C 0.62812(11) 0.7517(3) 0.51544(10) 0.0362(4) Uani 1 1 d . .
H26 H 0.6340 0.6059 0.5395 0.043 Uiso 1 1 calc R U
C27 C 0.55873(11) 0.7952(3) 0.45963(10) 0.0397(5) Uani 1 1 d . .
H27 H 0.5172 0.6806 0.4460 0.048 Uiso 1 1 calc R U
C28 C 0.54893(12) 1.0085(3) 0.42264(10) 0.0420(5) Uani 1 1 d . .
H28 H 0.4993 1.0424 0.3863 0.050 Uiso 1 1 calc R U
C29 C 0.61108(12) 1.1669(3) 0.43911(10) 0.0409(5) Uani 1 1 d . .
H29 H 0.6053 1.3081 0.4123 0.049 Uiso 1 1 calc R U

loop_
_atom_site_aniso_label
_atom_site_aniso_U_11
_atom_site_aniso_U_22
_atom_site_aniso_U_33
_atom_site_aniso_U_23
_atom_site_aniso_U_13
_atom_site_aniso_U_12
N1 0.0360(9) 0.0343(8) 0.0337(8) 0.0032(7) 0.0104(7) 0.0006(7)
N2 0.0341(8) 0.0344(8) 0.0340(8) -0.0007(7) 0.0106(7) -0.0012(7)
C3 0.0340(10) 0.0323(10) 0.0335(9) -0.0050(8) 0.0079(8) 0.0007(8)
C4 0.0339(10) 0.0333(10) 0.0336(9) -0.0034(8) 0.0119(8) -0.0011(8)
C5 0.0337(10) 0.0335(10) 0.0319(9) -0.0041(8) 0.0104(8) 0.0018(8)
C6 0.0369(10) 0.0318(10) 0.0352(10) -0.0036(8) 0.0126(8) 0.0010(8)
C7 0.0394(11) 0.0355(10) 0.0345(10) -0.0028(8) 0.0139(8) -0.0015(8)
C8 0.0364(10) 0.0397(10) 0.0398(10) -0.0033(9) 0.0122(8) -0.0023(8)
C9 0.0337(10) 0.0377(10) 0.0350(10) -0.0025(8) 0.0076(8) 0.0015(8)
C10 0.0430(11) 0.0333(10) 0.0334(10) 0.0001(8) 0.0167(9) 0.0031(8)
C11 0.0499(12) 0.0336(10) 0.0347(10) -0.0033(8) 0.0179(9) 0.0037(8)
C12 0.0545(13) 0.0351(10) 0.0381(10) -0.0027(8) 0.0200(10) -0.0062(9)
C13 0.0420(11) 0.0397(10) 0.0394(10) -0.0038(9) 0.0164(9) -0.0053(9)
C14 0.0415(11) 0.0421(11) 0.0399(10) 0.0060(9) 0.0149(9) 0.0044(9)
C15 0.0445(12) 0.0537(13) 0.0459(11) 0.0070(10) 0.0149(10) 0.0077(10)
C16 0.0565(14) 0.0464(12) 0.0442(11) 0.0095(9) 0.0179(10) 0.0158(10)
C17 0.0603(14) 0.0358(11) 0.0431(11) 0.0040(9) 0.0223(10) 0.0041(9)
C18 0.0318(10) 0.0417(11) 0.0379(10) -0.0040(9) 0.0103(8) -0.0045(8)
C19 0.0392(11) 0.0379(11) 0.0403(10) -0.0057(9) 0.0133(9) -0.0078(8)
C20 0.0422(11) 0.0337(10) 0.0351(10) -0.0056(8) 0.0150(9) -0.0024(8)
C21 0.0370(10) 0.0307(10) 0.0342(9) -0.0040(7) 0.0128(8) -0.0003(8)
C22 0.0388(10) 0.0328(10) 0.0334(9) -0.0014(8) 0.0146(8) 0.0031(8)
C23 0.0459(12) 0.0340(10) 0.0368(10) -0.0019(8) 0.0160(9) 0.0048(8)
C24 0.0550(13) 0.0316(10) 0.0409(11) 0.0006(8) 0.0189(10) 0.0021(9)
C25 0.0465(12) 0.0320(10) 0.0405(11) -0.0048(8) 0.0183(9) -0.0056(8)
C26 0.0361(10) 0.0374(10) 0.0365(10) 0.0006(8) 0.0115(8) 0.0022(8)
C27 0.0377(11) 0.0419(11) 0.0393(10) -0.0020(9) 0.0091(9) 0.0015(9)
C28 0.0423(11) 0.0447(11) 0.0384(11) 0.0013(9) 0.0083(9) 0.0091(9)
C29 0.0510(12) 0.0354(10) 0.0378(11) 0.0035(8) 0.0140(10) 0.0118(9)

loop_
_atom_type_symbol
_atom_type_description
_atom_type_scat_dispersion_real
_atom_type_scat_dispersion_imag
_atom_type_scat_source
C C 0.0033 0.0016 'International Tables Vol C Tables 4.2.6.8 and 6.1.1.4'
H H 0.0000 0.0000 'International Tables Vol C Tables 4.2.6.8 and 6.1.1.4'
N N 0.0061 0.0033 'International Tables Vol C Tables 4.2.6.8 and 6.1.1.4'

loop_
_geom_angle_atom_site_label_1
_geom_angle_atom_site_label_2
_geom_angle_atom_site_label_3
_geom_angle
C5 N1 N2 103.33(14)
N1 N2 C18 120.40(15)
N1 N2 C3 114.95(14)
C18 N2 C3 124.50(15)
N2 C3 C4 103.86(14)
N2 C3 C21 117.07(15)
C4 C3 C21 139.07(17)
C3 C4 C9 134.96(16)
C3 C4 C5 105.44(15)
C9 C4 C5 119.35(15)
N1 C5 C4 112.32(15)
N1 C5 C6 125.78(16)
C4 C5 C6 121.91(16)
C7 C6 C10 119.14(16)
C7 C6 C5 116.00(16)
C10 C6 C5 124.85(16)
C6 C7 C13 119.67(17)
C6 C7 C8 120.67(16)
C13 C7 C8 119.66(16)
C9 C8 C7 122.66(17)
C9 C8 H8 118.7
C7 C8 H8 118.7
C8 C9 C4 118.75(17)
C8 C9 H9 120.6
C4 C9 H9 120.6
C14 C10 C11 117.65(17)
C14 C10 C6 123.32(16)
C11 C10 C6 119.02(17)
C17 C11 C12 121.09(17)
C17 C11 C10 119.36(18)
C12 C11 C10 119.49(17)
C13 C12 C11 120.48(17)
C13 C12 H12 119.8
C11 C12 H12 119.8
C12 C13 C7 121.78(18)
C12 C13 H13 119.1
C7 C13 H13 119.1
C15 C14 C10 121.29(18)
C15 C14 H14 119.4
C10 C14 H14 119.4
C14 C15 C16 120.8(2)
C14 C15 H15 119.6
C16 C15 H15 119.6
C17 C16 C15 119.28(18)
C17 C16 H16 120.4
C15 C16 H16 120.4
C16 C17 C11 121.57(18)
C16 C17 H17 119.2
C11 C17 H17 119.2
C19 C18 N2 118.71(17)
C19 C18 H18 120.6
N2 C18 H18 120.6
C18 C19 C20 120.93(17)
C18 C19 H19 119.5
C20 C19 H19 119.5
C21 C20 C19 120.33(16)
C21 C20 C25 119.95(17)
C19 C20 C25 119.71(16)
C20 C21 C3 117.44(16)
C20 C21 C22 118.25(16)
C3 C21 C22 124.28(16)
C26 C22 C23 117.12(16)
C26 C22 C21 123.35(16)
C23 C22 C21 119.20(16)
C29 C23 C24 120.74(17)
C29 C23 C22 119.54(17)
C24 C23 C22 119.57(17)
C25 C24 C23 120.69(17)
C25 C24 H24 119.7
C23 C24 H24 119.7
C24 C25 C20 121.24(17)
C24 C25 H25 119.4
C20 C25 H25 119.4
C27 C26 C22 121.79(17)
C27 C26 H26 119.1
C22 C26 H26 119.1
C26 C27 C28 120.19(18)
C26 C27 H27 119.9
C28 C27 H27 119.9
C29 C28 C27 119.67(18)
C29 C28 H28 120.2
C27 C28 H28 120.2
C28 C29 C23 121.19(17)
C28 C29 H29 119.4
C23 C29 H29 119.4

loop_
_geom_bond_atom_site_label_1
_geom_bond_atom_site_label_2
_geom_bond_distance
N1 C5 1.355(2)
N1 N2 1.3576(19)
N2 C18 1.367(2)
N2 C3 1.390(2)
C3 C4 1.414(2)
C3 C21 1.441(2)
C4 C9 1.419(2)
C4 C5 1.423(2)
C5 C6 1.451(2)
C6 C7 1.403(2)
C6 C10 1.446(2)
C7 C13 1.421(2)
C7 C8 1.435(2)
C8 C9 1.361(2)
C8 H8 0.9500
C9 H9 0.9500
C10 C14 1.415(3)
C10 C11 1.425(2)
C11 C17 1.411(3)
C11 C12 1.424(3)
C12 C13 1.353(2)
C12 H12 0.9500
C13 H13 0.9500
C14 C15 1.367(3)
C14 H14 0.9500
C15 C16 1.409(3)
C15 H15 0.9500
C16 C17 1.360(3)
C16 H16 0.9500
C17 H17 0.9500
C18 C19 1.351(2)
C18 H18 0.9500
C19 C20 1.419(2)
C19 H19 0.9500
C20 C21 1.416(2)
C20 C25 1.422(2)
C21 C22 1.445(2)
C22 C26 1.415(2)
C22 C23 1.425(2)
C23 C29 1.413(3)
C23 C24 1.421(3)
C24 C25 1.357(3)
C24 H24 0.9500
C25 H25 0.9500
C26 C27 1.372(2)
C26 H26 0.9500
C27 C28 1.405(2)
C27 H27 0.9500
C28 C29 1.365(3)
C28 H28 0.9500
C29 H29 0.9500
